data_4028348
loop_
_publ_author_name
'Jing Wang'
'Xiaohua Liu'
'Shunxi Dong'
'Lili Lin'
'Xiaoming Feng'

_publ_section_title
;
 Asymmetric Organocatalytic Cyclopropanation of Cinnamone Derivatives with
 Stabilized Sulfonium Ylides
;
_journal_name_full 'Journal of Organic Chemistry'
_journal_page_first 6322
_journal_page_last 6327
_journal_paper_doi 10.1021/jo400743b
_journal_volume 78
_journal_year 2013
_chemical_absolute_configuration ad
_chemical_formula_moiety 'C18 H16 O2'
_chemical_formula_sum 'C18 H16 O2'
_chemical_formula_weight 264.31
_chemical_name_systematic
; 
 ? 
;
_space_group_IT_number 4
_symmetry_cell_setting monoclinic
_symmetry_space_group_name_Hall 'P 2yb'
_symmetry_space_group_name_H-M 'P 1 21 1'
_atom_sites_solution_hydrogens geom
_atom_sites_solution_primary direct
_atom_sites_solution_secondary difmap
_audit_creation_method SHELXL-97
_cell_angle_alpha 90.00
_cell_angle_beta 99.53(3)
_cell_angle_gamma 90.00
_cell_formula_units_Z 2
_cell_length_a 7.6570(15)
_cell_length_b 5.5660(11)
_cell_length_c 16.401(3)
_cell_measurement_reflns_used 7310
_cell_measurement_temperature 173(2)
_cell_measurement_theta_max 68.30
_cell_measurement_theta_min 5.47
_cell_volume 689.3(2)
_computing_cell_refinement 'Rapid Auto(Rigaku 2001)'
_computing_data_collection 'Rapid Auto(Rigaku 2001)'
_computing_data_reduction 'Rapid Auto(Rigaku 2001)'
_computing_molecular_graphics
;
 Mercury: visualization and analysis of crystal structures, C. F. Macrae,
 P. R. Edgington, P. McCabe, E. Pidcock, G. P. Shields, R. Taylor,
 M. Towler and J. van de Streek, J. Appl. Cryst., 39, 453-457, 2006.
;
_computing_publication_material 'SHELX-97 (Sheldrick, 2008)'
_computing_structure_refinement 'SHELX-97 (Sheldrick, 2008)'
_computing_structure_solution 'SHELX-97 (Sheldrick, 2008)'
_diffrn_ambient_temperature 173(2)
_diffrn_measured_fraction_theta_full 0.982
_diffrn_measured_fraction_theta_max 0.982
_diffrn_measurement_device_type 'Rigaku raxis Rapid IP Area Detector'
_diffrn_measurement_method '\w scans'
_diffrn_radiation_monochromator graphite
_diffrn_radiation_source 'rotating anode'
_diffrn_radiation_type CuK\a
_diffrn_radiation_wavelength 1.54186
_diffrn_reflns_av_R_equivalents 0.0421
_diffrn_reflns_av_sigmaI/netI 0.0364
_diffrn_reflns_limit_h_max 9
_diffrn_reflns_limit_h_min -8
_diffrn_reflns_limit_k_max 6
_diffrn_reflns_limit_k_min -6
_diffrn_reflns_limit_l_max 19
_diffrn_reflns_limit_l_min -19
_diffrn_reflns_number 7244
_diffrn_reflns_theta_full 68.19
_diffrn_reflns_theta_max 68.19
_diffrn_reflns_theta_min 5.47
_exptl_absorpt_coefficient_mu 0.649
_exptl_absorpt_correction_T_max 1.0000
_exptl_absorpt_correction_T_min 0.6280
_exptl_absorpt_correction_type multi-scan
_exptl_absorpt_process_details 'ABSCOR by T. Higashi, March, 2001'
_exptl_crystal_colour colorless
_exptl_crystal_density_diffrn 1.273
_exptl_crystal_description block
_exptl_crystal_F_000 280
_exptl_crystal_size_max 0.50
_exptl_crystal_size_mid 0.35
_exptl_crystal_size_min 0.28
_refine_diff_density_max 0.195
_refine_diff_density_min -0.227
_refine_diff_density_rms 0.041
_refine_ls_abs_structure_details 'Flack H D (1983), Acta Cryst. A39, 876-881'
_refine_ls_abs_structure_Flack -0.1(4)
_refine_ls_extinction_coef 0.058(3)
_refine_ls_extinction_expression Fc^*^=kFc[1+0.001xFc^2^\l^3^/sin(2\q)]^-1/4^
_refine_ls_extinction_method SHELXL
_refine_ls_goodness_of_fit_ref 1.276
_refine_ls_hydrogen_treatment constr
_refine_ls_matrix_type full
_refine_ls_number_parameters 183
_refine_ls_number_reflns 2402
_refine_ls_number_restraints 1
_refine_ls_restrained_S_all 1.275
_refine_ls_R_factor_all 0.0492
_refine_ls_R_factor_gt 0.0480
_refine_ls_shift/su_max 0.001
_refine_ls_shift/su_mean 0.000
_refine_ls_structure_factor_coef Fsqd
_refine_ls_weighting_details 'calc w=1/[\s^2^(Fo^2^)+(0.0371P)^2^+0.2649P] where P=(Fo^2^+2Fc^2^)/3'
_refine_ls_weighting_scheme calc
_refine_ls_wR_factor_gt 0.1098
_refine_ls_wR_factor_ref 0.1103
_reflns_number_gt 2376
_reflns_number_total 2402
_reflns_threshold_expression >2sigma(I)
_cod_data_source_file jo400743b_si_001.cif
_cod_data_source_block a
_cod_database_code 4028348

loop_
_symmetry_equiv_pos_as_xyz
'x, y, z'
'-x, y+1/2, -z'

loop_
_atom_site_label
_atom_site_type_symbol
_atom_site_fract_x
_atom_site_fract_y
_atom_site_fract_z
_atom_site_U_iso_or_equiv
_atom_site_adp_type
_atom_site_occupancy
_atom_site_symmetry_multiplicity
_atom_site_calc_flag
_atom_site_refinement_flags
O1 O 0.9873(3) 0.1178(3) 0.68693(10) 0.0378(5) Uani 1 1 d .
O2 O 0.6376(3) 0.1710(4) 0.75901(13) 0.0455(6) Uani 1 1 d .
C1 C 0.8292(3) 0.3656(4) 0.58300(15) 0.0210(5) Uani 1 1 d .
C2 C 0.8481(3) 0.2010(4) 0.52090(15) 0.0242(5) Uani 1 1 d .
H2 H 0.9140 0.0577 0.5343 0.029 Uiso 1 1 calc R
C3 C 0.7713(4) 0.2455(5) 0.44014(15) 0.0281(6) Uani 1 1 d .
H3 H 0.7857 0.1338 0.3980 0.034 Uiso 1 1 calc R
C4 C 0.6728(3) 0.4542(5) 0.42038(15) 0.0295(6) Uani 1 1 d .
H4 H 0.6187 0.4839 0.3649 0.035 Uiso 1 1 calc R
C5 C 0.6541(3) 0.6176(5) 0.48162(15) 0.0278(6) Uani 1 1 d .
H5 H 0.5872 0.7601 0.4682 0.033 Uiso 1 1 calc R
C6 C 0.7329(3) 0.5745(4) 0.56268(15) 0.0245(5) Uani 1 1 d .
H6 H 0.7208 0.6886 0.6045 0.029 Uiso 1 1 calc R
C7 C 0.9187(3) 0.3110(4) 0.66934(14) 0.0234(5) Uani 1 1 d .
C8 C 0.9267(3) 0.5100(4) 0.73162(14) 0.0227(5) Uani 1 1 d .
H8 H 0.9868 0.6595 0.7168 0.027 Uiso 1 1 calc R
C9 C 0.9552(3) 0.4539(4) 0.82174(14) 0.0216(5) Uani 1 1 d .
H9 H 0.9541 0.2781 0.8342 0.026 Uiso 1 1 calc R
C10 C 0.7755(3) 0.5522(5) 0.78080(14) 0.0269(6) Uani 1 1 d .
H10 H 0.7500 0.7233 0.7933 0.032 Uiso 1 1 calc R
C11 C 0.6215(4) 0.3861(5) 0.76855(15) 0.0314(6) Uani 1 1 d .
C12 C 0.4447(4) 0.4973(7) 0.7700(2) 0.0488(8) Uani 1 1 d .
H12B H 0.3518 0.3768 0.7545 0.073 Uiso 1 1 calc R
H12A H 0.4268 0.6312 0.7307 0.073 Uiso 1 1 calc R
H12C H 0.4394 0.5568 0.8258 0.073 Uiso 1 1 calc R
C13 C 1.0780(3) 0.5954(4) 0.88390(14) 0.0224(5) Uani 1 1 d .
C14 C 1.1461(3) 0.8166(4) 0.86556(15) 0.0262(6) Uani 1 1 d .
H14 H 1.1081 0.8880 0.8130 0.031 Uiso 1 1 calc R
C15 C 1.2697(3) 0.9342(5) 0.92390(16) 0.0309(6) Uani 1 1 d .
H15 H 1.3172 1.0840 0.9105 0.037 Uiso 1 1 calc R
C16 C 1.3237(3) 0.8348(5) 1.00100(17) 0.0313(6) Uani 1 1 d .
H16 H 1.4083 0.9156 1.0405 0.038 Uiso 1 1 calc R
C17 C 1.2538(3) 0.6155(5) 1.02064(15) 0.0297(6) Uani 1 1 d .
H17 H 1.2899 0.5467 1.0738 0.036 Uiso 1 1 calc R
C18 C 1.1308(3) 0.4972(4) 0.96220(14) 0.0242(5) Uani 1 1 d .
H18 H 1.0825 0.3482 0.9759 0.029 Uiso 1 1 calc R

loop_
_atom_site_aniso_label
_atom_site_aniso_U_11
_atom_site_aniso_U_22
_atom_site_aniso_U_33
_atom_site_aniso_U_23
_atom_site_aniso_U_13
_atom_site_aniso_U_12
O1 0.0590(13) 0.0309(10) 0.0218(9) 0.0017(8) 0.0013(8) 0.0190(10)
O2 0.0398(12) 0.0410(13) 0.0547(13) -0.0127(10) 0.0051(10) -0.0069(9)
C1 0.0192(11) 0.0212(12) 0.0232(12) 0.0016(9) 0.0054(9) -0.0045(9)
C2 0.0236(13) 0.0240(12) 0.0255(13) -0.0011(10) 0.0055(10) -0.0021(10)
C3 0.0329(14) 0.0312(14) 0.0201(12) -0.0043(10) 0.0042(10) -0.0012(11)
C4 0.0295(13) 0.0352(14) 0.0218(12) 0.0048(12) -0.0017(10) -0.0048(12)
C5 0.0281(13) 0.0225(12) 0.0306(13) 0.0047(11) -0.0011(10) 0.0023(11)
C6 0.0270(13) 0.0189(12) 0.0275(12) -0.0008(10) 0.0042(10) -0.0009(10)
C7 0.0255(12) 0.0244(12) 0.0210(11) 0.0002(10) 0.0064(9) 0.0013(10)
C8 0.0249(12) 0.0205(12) 0.0226(12) -0.0006(9) 0.0037(9) -0.0003(10)
C9 0.0262(12) 0.0202(11) 0.0190(11) -0.0011(10) 0.0056(9) 0.0012(10)
C10 0.0298(13) 0.0289(13) 0.0205(11) -0.0069(10) -0.0002(9) 0.0076(10)
C11 0.0301(14) 0.0473(18) 0.0163(11) -0.0034(11) 0.0021(10) 0.0011(12)
C12 0.0305(15) 0.069(2) 0.0449(17) 0.0102(16) -0.0003(13) 0.0068(15)
C13 0.0211(12) 0.0234(12) 0.0231(11) -0.0024(10) 0.0047(9) 0.0074(10)
C14 0.0323(13) 0.0232(13) 0.0224(12) 0.0006(10) 0.0022(10) 0.0039(11)
C15 0.0318(13) 0.0248(13) 0.0361(14) -0.0039(12) 0.0061(11) -0.0021(11)
C16 0.0258(13) 0.0363(15) 0.0301(13) -0.0113(12) -0.0006(10) -0.0017(12)
C17 0.0279(13) 0.0381(15) 0.0216(12) -0.0035(12) -0.0003(10) 0.0070(12)
C18 0.0241(12) 0.0279(13) 0.0214(11) -0.0012(10) 0.0060(9) 0.0043(10)

loop_
_atom_type_symbol
_atom_type_description
_atom_type_scat_dispersion_real
_atom_type_scat_dispersion_imag
_atom_type_scat_source
C C 0.0181 0.0091 'International Tables Vol C Tables 4.2.6.8 and 6.1.1.4'
H H 0.0000 0.0000 'International Tables Vol C Tables 4.2.6.8 and 6.1.1.4'
O O 0.0492 0.0322 'International Tables Vol C Tables 4.2.6.8 and 6.1.1.4'

loop_
_geom_angle_atom_site_label_1
_geom_angle_atom_site_label_2
_geom_angle_atom_site_label_3
_geom_angle
C6 C1 C2 119.4(2)
C6 C1 C7 122.6(2)
C2 C1 C7 118.0(2)
C3 C2 C1 120.2(2)
C3 C2 H2 119.9
C1 C2 H2 119.9
C2 C3 C4 120.1(2)
C2 C3 H3 120.0
C4 C3 H3 120.0
C5 C4 C3 119.8(2)
C5 C4 H4 120.1
C3 C4 H4 120.1
C4 C5 C6 120.2(2)
C4 C5 H5 119.9
C6 C5 H5 119.9
C5 C6 C1 120.3(2)
C5 C6 H6 119.9
C1 C6 H6 119.9
O1 C7 C1 121.2(2)
O1 C7 C8 121.7(2)
C1 C7 C8 117.0(2)
C9 C8 C7 120.2(2)
C9 C8 C10 60.69(16)
C7 C8 C10 121.4(2)
C9 C8 H8 114.7
C7 C8 H8 114.7
C10 C8 H8 114.7
C8 C9 C13 122.6(2)
C8 C9 C10 61.07(15)
C13 C9 C10 122.0(2)
C8 C9 H9 113.8
C13 C9 H9 113.8
C10 C9 H9 113.8
C11 C10 C9 118.2(2)
C11 C10 C8 119.0(2)
C9 C10 C8 58.24(14)
C11 C10 H10 116.3
C9 C10 H10 116.3
C8 C10 H10 116.3
O2 C11 C10 122.4(3)
O2 C11 C12 121.4(3)
C10 C11 C12 116.2(3)
C11 C12 H12B 109.5
C11 C12 H12A 109.5
H12B C12 H12A 109.5
C11 C12 H12C 109.5
H12B C12 H12C 109.5
H12A C12 H12C 109.5
C14 C13 C18 119.0(2)
C14 C13 C9 122.4(2)
C18 C13 C9 118.5(2)
C13 C14 C15 120.3(2)
C13 C14 H14 119.9
C15 C14 H14 119.9
C16 C15 C14 120.5(3)
C16 C15 H15 119.7
C14 C15 H15 119.7
C15 C16 C17 119.7(2)
C15 C16 H16 120.2
C17 C16 H16 120.2
C16 C17 C18 119.8(2)
C16 C17 H17 120.1
C18 C17 H17 120.1
C13 C18 C17 120.6(2)
C13 C18 H18 119.7
C17 C18 H18 119.7

loop_
_geom_bond_atom_site_label_1
_geom_bond_atom_site_label_2
_geom_bond_distance
O1 C7 1.211(3)
O2 C11 1.216(3)
C1 C6 1.388(3)
C1 C2 1.395(3)
C1 C7 1.499(3)
C2 C3 1.380(3)
C2 H2 0.9500
C3 C4 1.394(4)
C3 H3 0.9500
C4 C5 1.380(4)
C4 H4 0.9500
C5 C6 1.387(3)
C5 H5 0.9500
C6 H6 0.9500
C7 C8 1.501(3)
C8 C9 1.491(3)
C8 C10 1.535(3)
C8 H8 1.0000
C9 C13 1.492(3)
C9 C10 1.529(3)
C9 H9 1.0000
C10 C11 1.486(4)
C10 H10 1.0000
C11 C12 1.492(4)
C12 H12B 0.9800
C12 H12A 0.9800
C12 H12C 0.9800
C13 C14 1.389(4)
C13 C18 1.393(3)
C14 C15 1.393(4)
C14 H14 0.9500
C15 C16 1.380(4)
C15 H15 0.9500
C16 C17 1.392(4)
C16 H16 0.9500
C17 C18 1.393(4)
C17 H17 0.9500
C18 H18 0.9500

loop_
_geom_torsion_atom_site_label_1
_geom_torsion_atom_site_label_2
_geom_torsion_atom_site_label_3
_geom_torsion_atom_site_label_4
_geom_torsion
C6 C1 C2 C3 -0.1(3)
C7 C1 C2 C3 -178.6(2)
C1 C2 C3 C4 -0.7(4)
C2 C3 C4 C5 0.8(4)
C3 C4 C5 C6 -0.1(4)
C4 C5 C6 C1 -0.8(4)
C2 C1 C6 C5 0.9(3)
C7 C1 C6 C5 179.3(2)
C6 C1 C7 O1 172.8(2)
C2 C1 C7 O1 -8.7(3)
C6 C1 C7 C8 -10.0(3)
C2 C1 C7 C8 168.4(2)
O1 C7 C8 C9 -23.7(4)
C1 C7 C8 C9 159.2(2)
O1 C7 C8 C10 -95.7(3)
C1 C7 C8 C10 87.2(3)
C7 C8 C9 C13 137.1(2)
C10 C8 C9 C13 -111.5(3)
C7 C8 C9 C10 -111.4(3)
C8 C9 C10 C11 108.3(2)
C13 C9 C10 C11 -139.3(2)
C13 C9 C10 C8 112.4(3)
C9 C8 C10 C11 -107.0(3)
C7 C8 C10 C11 2.4(3)
C7 C8 C10 C9 109.4(2)
C9 C10 C11 O2 -28.9(3)
C8 C10 C11 O2 38.4(4)
C9 C10 C11 C12 150.1(2)
C8 C10 C11 C12 -142.6(2)
C8 C9 C13 C14 13.6(4)
C10 C9 C13 C14 -60.3(3)
C8 C9 C13 C18 -164.0(2)
C10 C9 C13 C18 122.0(2)
C18 C13 C14 C15 2.1(3)
C9 C13 C14 C15 -175.6(2)
C13 C14 C15 C16 -1.2(4)
C14 C15 C16 C17 -0.1(4)
C15 C16 C17 C18 0.4(4)
C14 C13 C18 C17 -1.8(3)
C9 C13 C18 C17 176.0(2)
C16 C17 C18 C13 0.5(4)
